data_7249850
loop_
_publ_author_name
'Kaszubowski, Oskar'
'\'Slepokura, Katarzyna'
'Wojciechowski, Jakub'

_publ_section_title
;
 Same but different: structural diversity of cytidine
 5&#x2032;-monophosphate (CMP) (an)hydrates
;
_journal_name_full CrystEngComm
_journal_paper_doi 10.1039/D4CE00965G
_journal_year 2025
_chemical_absolute_configuration rmad
_chemical_formula_moiety 'C9 H14 N3 O8 P, 2H2 O'
_chemical_formula_sum 'C9 H18 N3 O10 P'
_chemical_formula_weight 359.23
_space_group_crystal_system triclinic
_space_group_IT_number 1
_space_group_name_Hall 'P 1'
_space_group_name_H-M_alt 'P 1'
_atom_sites_solution_hydrogens mixed
_atom_sites_solution_primary dual
_atom_sites_solution_secondary difmap
_audit_creation_method SHELXL-2019/3
_audit_update_record
;
2024-11-20 deposited with the CCDC.	2025-01-28 downloaded from the CCDC.
;
_cell_angle_alpha 76.71(2)
_cell_angle_beta 80.38(2)
_cell_angle_gamma 86.60(2)
_cell_formula_units_Z 1
_cell_length_a 4.8019(6)
_cell_length_b 8.3731(9)
_cell_length_c 9.5127(15)
_cell_measurement_reflns_used 3738
_cell_measurement_temperature 100(2)
_cell_measurement_theta_max 74.4040
_cell_measurement_theta_min 4.8260
_cell_volume 366.91(9)
_computing_cell_refinement 'CrysAlisPro 1.171.43.122a (Rigaku OD, 2024)'
_computing_data_collection 'CrysAlisPro 1.171.43.122a (Rigaku OD, 2024)'
_computing_data_reduction 'CrysAlisPro 1.171.43.122a (Rigaku OD, 2024)'
_computing_structure_refinement 'SHELXL-2019/2 (Sheldrick, 2019)'
_computing_structure_solution 'SHELXT-2019 (Sheldrick, 2019)'
_diffrn_ambient_temperature 100(2)
_diffrn_detector_area_resol_mean 10.0000
_diffrn_measured_fraction_theta_full 0.998
_diffrn_measured_fraction_theta_max 0.989
_diffrn_measurement_device_type 'Rigaku XtaLAB Synergy R, DW system, HyPix-Arc 150'
_diffrn_measurement_method 'omega scan'
_diffrn_radiation_type CuK\a
_diffrn_radiation_wavelength 1.5418
_diffrn_reflns_av_R_equivalents 0.0141
_diffrn_reflns_av_unetI/netI 0.0194
_diffrn_reflns_Laue_measured_fraction_full 0.998
_diffrn_reflns_Laue_measured_fraction_max 0.989
_diffrn_reflns_limit_h_max 5
_diffrn_reflns_limit_h_min -4
_diffrn_reflns_limit_k_max 10
_diffrn_reflns_limit_k_min -10
_diffrn_reflns_limit_l_max 11
_diffrn_reflns_limit_l_min -11
_diffrn_reflns_number 4863
_diffrn_reflns_point_group_measured_fraction_full 0.718
_diffrn_reflns_point_group_measured_fraction_max 0.692
_diffrn_reflns_theta_full 67.680
_diffrn_reflns_theta_max 74.754
_diffrn_reflns_theta_min 4.837
_diffrn_source 'Rotating-anode X-ray tube'
_exptl_absorpt_coefficient_mu 2.251
_exptl_absorpt_correction_T_max 1.00000
_exptl_absorpt_correction_T_min 0.94833
_exptl_absorpt_correction_type multi-scan
_exptl_absorpt_process_details
;
CrysAlisPro 1.171.43.122a (Rigaku Oxford Diffraction, 2024)
Empirical absorption correction using spherical harmonics,
implemented in SCALE3 ABSPACK scaling algorithm.
;
_exptl_crystal_colour colourless
_exptl_crystal_density_diffrn 1.626
_exptl_crystal_description plate
_exptl_crystal_F_000 188
_exptl_crystal_size_max 0.100
_exptl_crystal_size_mid 0.040
_exptl_crystal_size_min 0.010
_refine_diff_density_max 0.349
_refine_diff_density_min -0.389
_refine_diff_density_rms 0.051
_refine_ls_abs_structure_details
;
 Flack x determined using 583 quotients [(I+)-(I-)]/[(I+)+(I-)]
 (Parsons, Flack and Wagner, Acta Cryst. B69 (2013) 249-259).
;
_refine_ls_abs_structure_Flack -0.01(2)
_refine_ls_extinction_method none
_refine_ls_goodness_of_fit_ref 1.062
_refine_ls_hydrogen_treatment constr
_refine_ls_matrix_type full
_refine_ls_number_parameters 217
_refine_ls_number_reflns 2088
_refine_ls_number_restraints 10
_refine_ls_restrained_S_all 1.061
_refine_ls_R_factor_all 0.0275
_refine_ls_R_factor_gt 0.0272
_refine_ls_shift/su_max 0.000
_refine_ls_shift/su_mean 0.000
_refine_ls_structure_factor_coef Fsqd
_refine_ls_weighting_details 'w=1/[\s^2^(Fo^2^)+(0.0573P)^2^+0.0377P] where P=(Fo^2^+2Fc^2^)/3'
_refine_ls_weighting_scheme calc
_refine_ls_wR_factor_gt 0.0743
_refine_ls_wR_factor_ref 0.0747
_reflns_Friedel_coverage 0.400
_reflns_Friedel_fraction_full 0.439
_reflns_Friedel_fraction_max 0.396
_reflns_number_gt 2060
_reflns_number_total 2088
_reflns_threshold_expression 'I > 2\s(I)'
_cod_data_source_file d4ce00965g2.cif
_cod_data_source_block I
_cod_database_code 7249850
_shelx_shelxl_version_number 2019/3
_shelx_space_group_comment
;
The symmetry employed for this shelxl refinement is uniquely defined
by the following loop, which should always be used as a source of
symmetry information in preference to the above space-group names.
They are only intended as comments.
;
_shelx_estimated_absorpt_t_min 0.806
_shelx_estimated_absorpt_t_max 0.978

loop_
_space_group_symop_operation_xyz
'x, y, z'

loop_
_atom_site_label
_atom_site_type_symbol
_atom_site_fract_x
_atom_site_fract_y
_atom_site_fract_z
_atom_site_U_iso_or_equiv
_atom_site_adp_type
_atom_site_occupancy
_atom_site_site_symmetry_order
_atom_site_calc_flag
_atom_site_refinement_flags_posn
_atom_site_refinement_flags_adp
_atom_site_refinement_flags_occupancy
_atom_site_disorder_assembly
_atom_site_disorder_group
P1 P 0.31999(10) 0.17000(6) 0.69999(6) 0.01233(15) Uani 1 1 d . . . . .
O11 O 0.5609(4) 0.1665(2) 0.7826(2) 0.0164(4) Uani 1 1 d . . . . .
O12 O 0.2205(4) 0.0086(2) 0.6864(2) 0.0157(4) Uani 1 1 d . . . . .
O13 O 0.0665(4) 0.2709(2) 0.7683(2) 0.0177(4) Uani 1 1 d . . . . .
H13 H -0.086969 0.234955 0.758266 0.027 Uiso 1 1 calc R U . . .
O2 O 0.7214(4) 0.9624(2) 0.4176(2) 0.0168(4) Uani 1 1 d . . . . .
O2' O 0.4100(4) 0.7875(2) 0.1443(2) 0.0184(4) Uani 1 1 d . . . . .
H2O H 0.426994 0.889852 0.119316 0.028 Uiso 1 1 calc R U . . .
O3' O 0.6869(4) 0.4977(2) 0.1450(2) 0.0166(4) Uani 1 1 d . . . . .
H3O H 0.767355 0.404831 0.159677 0.025 Uiso 1 1 calc R U . . .
O4' O 0.1692(4) 0.6000(2) 0.4346(2) 0.0148(4) Uani 1 1 d . . . . .
O5' O 0.4287(4) 0.2828(2) 0.5423(2) 0.0143(4) Uani 1 1 d . . . . .
N1 N 0.4995(5) 0.7239(3) 0.5343(2) 0.0133(4) Uani 1 1 d . . . . .
N3 N 0.8098(5) 0.8395(3) 0.6452(2) 0.0138(4) Uani 1 1 d . . . . .
H3 H 0.944666 0.909117 0.637470 0.017 Uiso 1 1 calc R U . . .
N4 N 0.8740(5) 0.7402(3) 0.8831(2) 0.0171(5) Uani 1 1 d . . . . .
H41 H 0.997366 0.817702 0.871232 0.020 Uiso 1 1 calc R U . . .
H42 H 0.836353 0.670153 0.967914 0.020 Uiso 1 1 calc R U . . .
C2 C 0.6780(5) 0.8499(3) 0.5256(3) 0.0135(5) Uani 1 1 d . . . . .
C4 C 0.7462(6) 0.7292(3) 0.7743(3) 0.0146(5) Uani 1 1 d . . . . .
C5 C 0.5475(6) 0.6074(3) 0.7822(3) 0.0163(5) Uani 1 1 d . . . . .
H5 H 0.497513 0.526590 0.869811 0.020 Uiso 1 1 calc R U . . .
C6 C 0.4313(6) 0.6092(3) 0.6620(3) 0.0146(5) Uani 1 1 d . . . . .
H6 H 0.297921 0.528158 0.666178 0.018 Uiso 1 1 calc R U . . .
C1' C 0.3513(6) 0.7339(3) 0.4053(3) 0.0138(5) Uani 1 1 d . . . . .
H1' H 0.237825 0.838714 0.388667 0.017 Uiso 1 1 calc R U . . .
C2' C 0.5537(6) 0.7240(3) 0.2641(3) 0.0144(5) Uani 1 1 d . . . . .
H2' H 0.738109 0.777716 0.255573 0.017 Uiso 1 1 calc R U . . .
C3' C 0.5825(5) 0.5384(3) 0.2808(3) 0.0124(5) Uani 1 1 d . . . . .
H3' H 0.710808 0.491101 0.353369 0.015 Uiso 1 1 calc R U . . .
C4' C 0.2800(5) 0.4846(3) 0.3431(3) 0.0136(5) Uani 1 1 d . . . . .
H4' H 0.169242 0.499361 0.260634 0.016 Uiso 1 1 calc R U . . .
C5' C 0.2470(6) 0.3107(3) 0.4325(3) 0.0159(5) Uani 1 1 d . . . . .
H5'2 H 0.048058 0.292927 0.479825 0.019 Uiso 1 1 calc R U . . .
H5'1 H 0.297695 0.232427 0.368012 0.019 Uiso 1 1 calc R U . . .
O1W O 0.9292(4) 0.1988(2) 0.1817(2) 0.0171(4) Uani 1 1 d DG . . . .
H1W H 0.908024 0.135001 0.264792 0.026 Uiso 1 1 d DG U . . .
H2W H 0.822934 0.168379 0.131510 0.026 Uiso 1 1 d DG U . . .
O2W O 0.4655(4) 0.1203(2) 1.0698(2) 0.0178(4) Uani 1 1 d DG . . . .
H3W H 0.490587 0.138174 0.978046 0.027 Uiso 1 1 d DG U . . .
H4W H 0.295169 0.141289 1.098718 0.027 Uiso 1 1 d DG U . . .

loop_
_atom_site_aniso_label
_atom_site_aniso_U_11
_atom_site_aniso_U_22
_atom_site_aniso_U_33
_atom_site_aniso_U_23
_atom_site_aniso_U_13
_atom_site_aniso_U_12
P1 0.0100(3) 0.0122(3) 0.0145(3) -0.0020(2) -0.0017(2) -0.0022(2)
O11 0.0114(9) 0.0212(9) 0.0161(9) -0.0016(7) -0.0036(7) -0.0019(7)
O12 0.0147(9) 0.0129(8) 0.0196(9) -0.0036(7) -0.0020(7) -0.0025(7)
O13 0.0116(9) 0.0187(9) 0.0239(10) -0.0092(7) 0.0011(7) -0.0033(7)
O2 0.0194(10) 0.0142(8) 0.0155(9) -0.0013(7) -0.0016(7) -0.0017(7)
O2' 0.0261(11) 0.0151(9) 0.0141(9) -0.0007(7) -0.0071(8) 0.0005(7)
O3' 0.0213(10) 0.0134(8) 0.0141(9) -0.0036(7) -0.0004(7) 0.0027(7)
O4' 0.0120(9) 0.0148(8) 0.0175(9) -0.0047(7) -0.0002(7) -0.0021(7)
O5' 0.0119(9) 0.0155(8) 0.0149(9) -0.0009(7) -0.0029(7) -0.0027(7)
N1 0.0141(11) 0.0127(10) 0.0135(11) -0.0034(8) -0.0016(8) -0.0023(8)
N3 0.0130(11) 0.0135(10) 0.0151(11) -0.0029(8) -0.0017(8) -0.0033(8)
N4 0.0178(12) 0.0178(10) 0.0150(11) -0.0023(9) -0.0014(9) -0.0047(9)
C2 0.0115(13) 0.0133(11) 0.0154(13) -0.0044(10) 0.0008(10) -0.0002(9)
C4 0.0137(13) 0.0134(11) 0.0160(12) -0.0046(9) 0.0005(9) 0.0009(9)
C5 0.0182(14) 0.0139(12) 0.0157(12) -0.0031(10) 0.0009(10) -0.0021(10)
C6 0.0145(13) 0.0110(10) 0.0172(12) -0.0029(9) 0.0005(10) -0.0008(9)
C1' 0.0129(13) 0.0133(11) 0.0155(12) -0.0028(9) -0.0031(9) -0.0007(9)
C2' 0.0145(12) 0.0144(11) 0.0137(12) -0.0021(9) -0.0026(9) 0.0012(9)
C3' 0.0115(12) 0.0137(11) 0.0120(12) -0.0032(9) -0.0013(9) -0.0003(9)
C4' 0.0127(13) 0.0153(11) 0.0132(12) -0.0045(10) -0.0014(9) -0.0001(9)
C5' 0.0159(13) 0.0162(12) 0.0166(13) -0.0028(10) -0.0053(10) -0.0027(10)
O1W 0.0172(10) 0.0171(9) 0.0156(9) -0.0010(7) -0.0021(7) -0.0012(7)
O2W 0.0177(10) 0.0191(9) 0.0160(9) -0.0032(7) -0.0024(7) 0.0010(7)

loop_
_atom_type_symbol
_atom_type_description
_atom_type_scat_dispersion_real
_atom_type_scat_dispersion_imag
_atom_type_scat_source
C C 0.0181 0.0091 'International Tables Vol C Tables 4.2.6.8 and 6.1.1.4'
H H 0.0000 0.0000 'International Tables Vol C Tables 4.2.6.8 and 6.1.1.4'
N N 0.0311 0.0180 'International Tables Vol C Tables 4.2.6.8 and 6.1.1.4'
O O 0.0492 0.0322 'International Tables Vol C Tables 4.2.6.8 and 6.1.1.4'
P P 0.2955 0.4335 'International Tables Vol C Tables 4.2.6.8 and 6.1.1.4'

loop_
_geom_angle_atom_site_label_1
_geom_angle_atom_site_label_2
_geom_angle_atom_site_label_3
_geom_angle
_geom_angle_site_symmetry_1
_geom_angle_site_symmetry_3
_geom_angle_publ_flag
O11 P1 O12 117.49(11) . . ?
O11 P1 O13 108.48(11) . . ?
O12 P1 O13 110.39(10) . . ?
O11 P1 O5' 103.99(10) . . yes
O12 P1 O5' 110.83(10) . . yes
O13 P1 O5' 104.77(10) . . yes
P1 O13 H13 109.5 . . ?
C2' O2' H2O 109.5 . . ?
C3' O3' H3O 109.5 . . ?
C1' O4' C4' 110.0(2) . . ?
C5' O5' P1 118.80(17) . . ?
C6 N1 C2 121.1(2) . . ?
C6 N1 C1' 121.8(2) . . ?
C2 N1 C1' 116.5(2) . . ?
C4 N3 C2 124.5(2) . . ?
C4 N3 H3 117.7 . . ?
C2 N3 H3 117.7 . . ?
C4 N4 H41 120.0 . . ?
C4 N4 H42 120.0 . . ?
H41 N4 H42 120.0 . . ?
O2 C2 N3 121.9(2) . . ?
O2 C2 N1 122.4(2) . . ?
N3 C2 N1 115.7(2) . . ?
N4 C4 N3 118.3(2) . . ?
N4 C4 C5 124.1(3) . . ?
N3 C4 C5 117.6(2) . . ?
C6 C5 C4 118.3(2) . . ?
C6 C5 H5 120.9 . . ?
C4 C5 H5 120.9 . . ?
C5 C6 N1 122.1(2) . . ?
C5 C6 H6 118.9 . . ?
N1 C6 H6 118.9 . . ?
O4' C1' N1 109.2(2) . . ?
O4' C1' C2' 106.3(2) . . ?
N1 C1' C2' 113.4(2) . . ?
O4' C1' H1' 109.3 . . ?
N1 C1' H1' 109.3 . . ?
C2' C1' H1' 109.3 . . ?
O2' C2' C3' 107.6(2) . . ?
O2' C2' C1' 108.2(2) . . ?
C3' C2' C1' 100.6(2) . . ?
O2' C2' H2' 113.2 . . ?
C3' C2' H2' 113.2 . . ?
C1' C2' H2' 113.2 . . ?
O3' C3' C2' 111.1(2) . . ?
O3' C3' C4' 113.8(2) . . ?
C2' C3' C4' 101.6(2) . . ?
O3' C3' H3' 110.0 . . ?
C2' C3' H3' 110.0 . . ?
C4' C3' H3' 110.0 . . ?
O4' C4' C5' 109.7(2) . . ?
O4' C4' C3' 104.5(2) . . ?
C5' C4' C3' 116.0(2) . . ?
O4' C4' H4' 108.8 . . ?
C5' C4' H4' 108.8 . . ?
C3' C4' H4' 108.8 . . ?
O5' C5' C4' 109.3(2) . . ?
O5' C5' H5'2 109.8 . . ?
C4' C5' H5'2 109.8 . . ?
O5' C5' H5'1 109.8 . . ?
C4' C5' H5'1 109.8 . . ?
H5'2 C5' H5'1 108.3 . . ?
H1W O1W H2W 108.1 . . ?
H3W O2W H4W 108.1 . . ?

loop_
_geom_bond_atom_site_label_1
_geom_bond_atom_site_label_2
_geom_bond_distance
_geom_bond_site_symmetry_2
_geom_bond_publ_flag
P1 O11 1.4986(19) . yes
P1 O12 1.4996(19) . yes
P1 O13 1.5761(19) . yes
P1 O5' 1.6002(19) . yes
O13 H13 0.8400 . ?
O2 C2 1.221(3) . ?
O2' C2' 1.414(3) . ?
O2' H2O 0.8400 . ?
O3' C3' 1.415(3) . ?
O3' H3O 0.8400 . ?
O4' C1' 1.411(3) . ?
O4' C4' 1.465(3) . ?
O5' C5' 1.441(3) . ?
N1 C6 1.369(3) . ?
N1 C2 1.378(3) . ?
N1 C1' 1.502(3) . ?
N3 C4 1.357(3) . ?
N3 C2 1.375(3) . ?
N3 H3 0.8800 . ?
N4 C4 1.311(4) . ?
N4 H41 0.8800 . ?
N4 H42 0.8800 . ?
C4 C5 1.419(4) . ?
C5 C6 1.351(4) . ?
C5 H5 0.9500 . ?
C6 H6 0.9500 . ?
C1' C2' 1.537(4) . ?
C1' H1' 1.0000 . ?
C2' C3' 1.526(3) . ?
C2' H2' 1.0000 . ?
C3' C4' 1.527(4) . ?
C3' H3' 1.0000 . ?
C4' C5' 1.510(3) . ?
C4' H4' 1.0000 . ?
C5' H5'2 0.9900 . ?
C5' H5'1 0.9900 . ?
O1W H1W 0.8402 . ?
O1W H2W 0.8401 . ?
O2W H3W 0.8398 . ?
O2W H4W 0.8400 . ?

loop_
_geom_hbond_atom_site_label_D
_geom_hbond_atom_site_label_H
_geom_hbond_atom_site_label_A
_geom_hbond_distance_DH
_geom_hbond_distance_HA
_geom_hbond_distance_DA
_geom_hbond_angle_DHA
_geom_hbond_site_symmetry_A
O13 H13 O11 0.84 1.78 2.601(3) 165.5 1_455
O2' H2O O2W 0.84 1.89 2.730(3) 178.1 1_564
O3' H3O O1W 0.84 1.83 2.670(3) 175.9 .
O1W H1W O2 0.84 1.94 2.719(3) 154.1 1_545
O1W H2W O2W 0.84 2.00 2.795(3) 158.8 1_554
O2W H3W O11 0.84 1.80 2.634(3) 176.4 .
O2W H4W O1W 0.84 1.88 2.720(3) 172.9 1_456
N3 H3 O12 0.88 1.78 2.626(3) 159.5 1_665
N4 H41 O12 0.88 2.25 2.965(3) 137.8 1_665
N4 H42 O3' 0.88 2.01 2.878(3) 168.7 1_556
C6 H6 O13 0.95 2.40 3.285(3) 154.2 .
C6 H6 O5' 0.95 2.59 3.195(3) 121.7 .
C2' H2' O2 1.00 2.41 2.948(3) 112.9 .

loop_
_geom_torsion_atom_site_label_1
_geom_torsion_atom_site_label_2
_geom_torsion_atom_site_label_3
_geom_torsion_atom_site_label_4
_geom_torsion
_geom_torsion_site_symmetry_1
_geom_torsion_site_symmetry_2
_geom_torsion_site_symmetry_3
_geom_torsion_site_symmetry_4
_geom_torsion_publ_flag
O11 P1 O5' C5' 179.12(17) . . . . ?
O12 P1 O5' C5' 52.0(2) . . . . ?
O13 P1 O5' C5' -67.09(19) . . . . ?
C4 N3 C2 O2 171.9(2) . . . . ?
C4 N3 C2 N1 -9.5(4) . . . . ?
C6 N1 C2 O2 -172.9(2) . . . . ?
C1' N1 C2 O2 -1.9(4) . . . . ?
C6 N1 C2 N3 8.4(4) . . . . ?
C1' N1 C2 N3 179.4(2) . . . . ?
C2 N3 C4 N4 -175.1(2) . . . . ?
C2 N3 C4 C5 5.7(4) . . . . ?
N4 C4 C5 C6 -179.8(2) . . . . ?
N3 C4 C5 C6 -0.7(4) . . . . ?
C4 C5 C6 N1 0.1(4) . . . . ?
C2 N1 C6 C5 -4.1(4) . . . . ?
C1' N1 C6 C5 -174.7(2) . . . . ?
C4' O4' C1' N1 -109.6(2) . . . . ?
C4' O4' C1' C2' 13.0(2) . . . . ?
C6 N1 C1' O4' -6.6(3) . . . . ?
C2 N1 C1' O4' -177.6(2) . . . . yes
C6 N1 C1' C2' -124.9(2) . . . . ?
C2 N1 C1' C2' 64.1(3) . . . . ?
O4' C1' C2' O2' 79.1(2) . . . . ?
N1 C1' C2' O2' -160.94(19) . . . . ?
O4' C1' C2' C3' -33.6(2) . . . . ?
N1 C1' C2' C3' 86.3(2) . . . . ?
O2' C2' C3' O3' 48.5(3) . . . . ?
C1' C2' C3' O3' 161.6(2) . . . . ?
O2' C2' C3' C4' -73.0(2) . . . . ?
C1' C2' C3' C4' 40.2(2) . . . . ?
C1' O4' C4' C5' 138.2(2) . . . . ?
C1' O4' C4' C3' 13.1(2) . . . . ?
O3' C3' C4' O4' -153.25(19) . . . . ?
C2' C3' C4' O4' -33.7(2) . . . . ?
O3' C3' C4' C5' 85.8(3) . . . . ?
C2' C3' C4' C5' -154.6(2) . . . . ?
P1 O5' C5' C4' 143.28(18) . . . . ?
O4' C4' C5' O5' -67.0(3) . . . . ?
C3' C4' C5' O5' 51.1(3) . . . . ?
